data_4303575
loop_
_publ_author_name
'Kuppuswamy Arumugam'
'Mohamed C. Shaw'
'P. Chandrasekaran'
'Dino Villagr\'an'
'Thomas G. Gray'
'Joel T. Mague'
'James P. Donahue'

_publ_contact_author 'James P. Donahue'
_publ_contact_author_address
;
   James P. Donahue
   Department of Chemistry
   Tulane University
   Percival Stern Hall, Room 2015
   6400 Freret Street
   New Orleans, Louisiana 70118-5698
;
_publ_contact_author_email donahue@tulane.edu
_publ_section_title
;
Synthesis, Structures, and Properties of 1,2,4,5-Benzenetetrathiolate
Linked Group 10 Metal Complexes
;
_journal_name_full 'Inorganic Chemistry'
_journal_page_first 10591
_journal_page_last 10607
_journal_paper_doi 10.1021/ic901257s
_journal_volume 48
_journal_year 2009
_chemical_formula_sum 'C58 H46 Ni2 P4 S4'
_chemical_formula_weight 1112.49
_chemical_name_systematic
; 
 ? 
;
_space_group_IT_number 14
_symmetry_cell_setting monoclinic
_symmetry_space_group_name_Hall '-P 2yn'
_symmetry_space_group_name_H-M 'P 1 21/n 1'
_atom_sites_solution_hydrogens geom
_atom_sites_solution_primary direct
_atom_sites_solution_secondary difmap
_audit_creation_method SHELXL-97
_cell_angle_alpha 90.00
_cell_angle_beta 100.976(4)
_cell_angle_gamma 90.00
_cell_formula_units_Z 2
_cell_length_a 10.971(2)
_cell_length_b 15.318(3)
_cell_length_c 15.200(3)
_cell_measurement_reflns_used 5318
_cell_measurement_temperature 100(2)
_cell_measurement_theta_max 28.299
_cell_measurement_theta_min 2.3135
_cell_volume 2507.7(8)
_computing_cell_refinement 'Bruker SMART (Bruker-AXS, 2000)'
_computing_data_collection 'Bruker SMART (Bruker-AXS, 2000)'
_computing_data_reduction 'Bruker SAINT+ (Bruker-AXS, 2004)'
_computing_molecular_graphics 'Bruker SHELXTL (Bruker-AXS, 2000a)'
_computing_publication_material 'Bruker SHELXTL (Bruker-AXS, 2000a)'
_computing_structure_refinement 'SHELXL-97 (Sheldrick, 1997)'
_computing_structure_solution 'SHELXS-97 (Sheldrick, 1990)'
_diffrn_ambient_temperature 100(2)
_diffrn_measured_fraction_theta_full 1.000
_diffrn_measured_fraction_theta_max 1.000
_diffrn_measurement_device_type 'Bruker-AXS SMART APEX'
_diffrn_measurement_method 'phi and omega scans'
_diffrn_radiation_monochromator graphite
_diffrn_radiation_source 'fine-focus sealed tube'
_diffrn_radiation_type MoK\a
_diffrn_radiation_wavelength 0.71073
_diffrn_reflns_av_R_equivalents 0.0726
_diffrn_reflns_av_sigmaI/netI 0.0717
_diffrn_reflns_limit_h_max 13
_diffrn_reflns_limit_h_min -13
_diffrn_reflns_limit_k_max 18
_diffrn_reflns_limit_k_min -18
_diffrn_reflns_limit_l_max 18
_diffrn_reflns_limit_l_min -18
_diffrn_reflns_number 18197
_diffrn_reflns_theta_full 25.00
_diffrn_reflns_theta_max 25.00
_diffrn_reflns_theta_min 1.91
_exptl_absorpt_coefficient_mu 1.085
_exptl_absorpt_correction_T_max 0.9620
_exptl_absorpt_correction_T_min 0.8114
_exptl_absorpt_correction_type multi-scan
_exptl_absorpt_process_details 'SADABS (Sheldrick, 2002)'
_exptl_crystal_colour orange-brown
_exptl_crystal_density_diffrn 1.473
_exptl_crystal_density_method 'not measured'
_exptl_crystal_description needle
_exptl_crystal_F_000 1148
_exptl_crystal_size_max 0.20
_exptl_crystal_size_mid 0.04
_exptl_crystal_size_min 0.04
_refine_diff_density_max 0.772
_refine_diff_density_min -0.363
_refine_diff_density_rms 0.107
_refine_ls_extinction_method none
_refine_ls_goodness_of_fit_ref 1.030
_refine_ls_hydrogen_treatment constr
_refine_ls_matrix_type full
_refine_ls_number_parameters 282
_refine_ls_number_reflns 4413
_refine_ls_number_restraints 0
_refine_ls_restrained_S_all 1.030
_refine_ls_R_factor_all 0.1029
_refine_ls_R_factor_gt 0.0616
_refine_ls_shift/su_max 0.000
_refine_ls_shift/su_mean 0.000
_refine_ls_structure_factor_coef Fsqd
_refine_ls_weighting_details 'calc w=1/[\s^2^(Fo^2^)+(0.0861P)^2^+0.0000P] where P=(Fo^2^+2Fc^2^)/3'
_refine_ls_weighting_scheme calc
_refine_ls_wR_factor_gt 0.1397
_refine_ls_wR_factor_ref 0.1594
_reflns_number_gt 2923
_reflns_number_total 4413
_reflns_threshold_expression >2\s(I)
_cod_data_source_file ic901257s_si_001_10.cif
_cod_data_source_block jpd155
_cod_original_cell_volume 2507.5(8)
_cod_database_code 4303575

loop_
_symmetry_equiv_pos_as_xyz
'x, y, z'
'-x+1/2, y+1/2, -z+1/2'
'-x, -y, -z'
'x-1/2, -y-1/2, z-1/2'

loop_
_atom_site_label
_atom_site_type_symbol
_atom_site_fract_x
_atom_site_fract_y
_atom_site_fract_z
_atom_site_U_iso_or_equiv
_atom_site_adp_type
_atom_site_occupancy
_atom_site_symmetry_multiplicity
_atom_site_calc_flag
_atom_site_refinement_flags
_atom_site_disorder_assembly
_atom_site_disorder_group
Ni1 Ni 0.77786(6) 0.20140(4) 0.36344(4) 0.0312(2) Uani 1 1 d . A .
S1 S 0.90041(13) 0.10532(9) 0.32288(8) 0.0333(3) Uani 1 1 d . . .
S2 S 0.81663(14) 0.15811(10) 0.50084(9) 0.0398(4) Uani 1 1 d . . .
P1 P 0.75553(15) 0.27009(10) 0.23730(10) 0.0377(4) Uani 1 1 d . . .
P2 P 0.62451(15) 0.27634(10) 0.39171(10) 0.0372(4) Uani 1 1 d . . .
C1 C 0.9585(5) 0.0473(3) 0.4214(3) 0.0277(12) Uani 1 1 d . . .
C2 C 0.9168(5) 0.0685(3) 0.5004(3) 0.0292(12) Uani 1 1 d . . .
C3 C 0.9590(5) 0.0217(3) 0.5771(3) 0.0299(12) Uani 1 1 d . . .
H3 H 0.9311 0.0369 0.6305 0.036 Uiso 1 1 calc R . .
C4A C 0.8989(9) 0.3287(6) 0.2184(6) 0.0325(18) Uiso 0.735(13) 1 d P A 1
C5A C 0.9967(9) 0.2817(6) 0.2009(6) 0.038(2) Uiso 0.735(13) 1 d P A 1
H5A H 0.9926 0.2197 0.2003 0.045 Uiso 0.735(13) 1 calc PR A 1
C6A C 1.1020(10) 0.3229(7) 0.1841(7) 0.055(3) Uiso 0.735(13) 1 d P A 1
H6A H 1.1694 0.2899 0.1708 0.066 Uiso 0.735(13) 1 calc PR A 1
C7A C 1.1077(11) 0.4134(9) 0.1871(7) 0.057(3) Uiso 0.735(13) 1 d P A 1
H7A H 1.1803 0.4420 0.1763 0.068 Uiso 0.735(13) 1 calc PR A 1
C8A C 1.0130(14) 0.4612(8) 0.2051(7) 0.053(3) Uiso 0.735(13) 1 d P A 1
H8A H 1.0188 0.5231 0.2063 0.063 Uiso 0.735(13) 1 calc PR A 1
C9A C 0.9039(10) 0.4199(7) 0.2221(6) 0.049(2) Uiso 0.735(13) 1 d P A 1
H9A H 0.8367 0.4531 0.2356 0.059 Uiso 0.735(13) 1 calc PR A 1
C4B C 0.862(3) 0.3367(17) 0.2183(17) 0.0325(18) Uiso 0.265(13) 1 d P A 2
C5B C 0.979(3) 0.3048(19) 0.2147(18) 0.038(2) Uiso 0.265(13) 1 d P A 2
H5B H 0.9888 0.2434 0.2212 0.045 Uiso 0.265(13) 1 calc PR A 2
C6B C 1.090(3) 0.354(2) 0.202(2) 0.055(3) Uiso 0.265(13) 1 d P A 2
H6B H 1.1652 0.3266 0.1941 0.066 Uiso 0.265(13) 1 calc PR A 2
C7B C 1.074(4) 0.442(2) 0.203(2) 0.057(3) Uiso 0.265(13) 1 d P A 2
H7B H 1.1437 0.4791 0.2032 0.068 Uiso 0.265(13) 1 calc PR A 2
C8B C 0.957(3) 0.479(2) 0.2046(17) 0.053(3) Uiso 0.265(13) 1 d P A 2
H8B H 0.9498 0.5403 0.2006 0.063 Uiso 0.265(13) 1 calc PR A 2
C9B C 0.847(3) 0.4303(18) 0.2117(18) 0.049(2) Uiso 0.265(13) 1 d P A 2
H9B H 0.7699 0.4582 0.2119 0.059 Uiso 0.265(13) 1 calc PR A 2
C10 C 0.6985(5) 0.2122(4) 0.1327(3) 0.0366(13) Uani 1 1 d . A .
C11 C 0.6719(6) 0.2567(5) 0.0523(4) 0.0533(17) Uani 1 1 d . . .
H11 H 0.6902 0.3172 0.0509 0.064 Uiso 1 1 calc R A .
C12 C 0.6197(6) 0.2152(5) -0.0251(4) 0.0576(19) Uani 1 1 d . A .
H12 H 0.5979 0.2476 -0.0790 0.069 Uiso 1 1 calc R . .
C13 C 0.5991(7) 0.1295(5) -0.0257(5) 0.070(2) Uani 1 1 d . . .
H13 H 0.5683 0.1003 -0.0805 0.084 Uiso 1 1 calc R A .
C14 C 0.6228(8) 0.0835(5) 0.0538(5) 0.086(3) Uani 1 1 d . A .
H14 H 0.6046 0.0229 0.0537 0.103 Uiso 1 1 calc R . .
C15 C 0.6724(7) 0.1243(5) 0.1333(4) 0.0589(19) Uani 1 1 d . . .
H15 H 0.6885 0.0922 0.1877 0.071 Uiso 1 1 calc R A .
C16 C 0.6371(6) 0.3423(3) 0.4919(4) 0.0373(14) Uani 1 1 d . A .
C17 C 0.7513(7) 0.3720(5) 0.5342(5) 0.0615(19) Uani 1 1 d . . .
H17 H 0.8247 0.3536 0.5150 0.074 Uiso 1 1 calc R A .
C18 C 0.7576(8) 0.4298(5) 0.6059(5) 0.081(2) Uani 1 1 d . A .
H18 H 0.8360 0.4514 0.6352 0.097 Uiso 1 1 calc R . .
C19 C 0.6514(8) 0.4561(5) 0.6349(5) 0.065(2) Uani 1 1 d . . .
H19 H 0.6569 0.4964 0.6830 0.078 Uiso 1 1 calc R A .
C20 C 0.5405(7) 0.4247(4) 0.5949(4) 0.0523(18) Uani 1 1 d . A .
H20 H 0.4680 0.4418 0.6161 0.063 Uiso 1 1 calc R . .
C21 C 0.5302(6) 0.3680(4) 0.5236(4) 0.0476(16) Uani 1 1 d . . .
H21 H 0.4511 0.3462 0.4959 0.057 Uiso 1 1 calc R A .
C22A C 0.4907(10) 0.2071(7) 0.3964(7) 0.0358(19) Uiso 0.680(10) 1 d P A 1
C23A C 0.4938(10) 0.1479(6) 0.4641(6) 0.039(2) Uiso 0.680(10) 1 d P A 1
H23A H 0.5668 0.1417 0.5086 0.046 Uiso 0.680(10) 1 calc PR A 1
C24A C 0.3916(10) 0.0972(8) 0.4678(8) 0.055(3) Uiso 0.680(10) 1 d P A 1
H24A H 0.3926 0.0552 0.5139 0.066 Uiso 0.680(10) 1 calc PR A 1
C25A C 0.2874(13) 0.1096(7) 0.4022(10) 0.052(3) Uiso 0.680(10) 1 d P A 1
H25A H 0.2152 0.0769 0.4065 0.062 Uiso 0.680(10) 1 calc PR A 1
C26A C 0.2809(12) 0.1633(10) 0.3341(10) 0.067(3) Uiso 0.680(10) 1 d P A 1
H26A H 0.2081 0.1669 0.2890 0.081 Uiso 0.680(10) 1 calc PR A 1
C27A C 0.3830(11) 0.2141(8) 0.3302(8) 0.056(3) Uiso 0.680(10) 1 d P A 1
H27A H 0.3806 0.2542 0.2822 0.067 Uiso 0.680(10) 1 calc PR A 1
C22B C 0.480(2) 0.2208(15) 0.3715(15) 0.0358(19) Uiso 0.320(10) 1 d P A 2
C23B C 0.459(2) 0.1634(14) 0.4366(15) 0.039(2) Uiso 0.320(10) 1 d P A 2
H23B H 0.5232 0.1577 0.4878 0.046 Uiso 0.320(10) 1 calc PR A 2
C24B C 0.351(3) 0.1121(16) 0.435(2) 0.055(3) Uiso 0.320(10) 1 d P A 2
H24B H 0.3387 0.0734 0.4818 0.066 Uiso 0.320(10) 1 calc PR A 2
C25B C 0.268(2) 0.1264(19) 0.359(2) 0.052(3) Uiso 0.320(10) 1 d P A 2
H25B H 0.1909 0.0972 0.3520 0.062 Uiso 0.320(10) 1 calc PR A 2
C26B C 0.287(2) 0.1803(16) 0.288(2) 0.067(3) Uiso 0.320(10) 1 d P A 2
H26B H 0.2258 0.1837 0.2347 0.081 Uiso 0.320(10) 1 calc PR A 2
C27B C 0.398(2) 0.2297(16) 0.2976(17) 0.056(3) Uiso 0.320(10) 1 d P A 2
H27B H 0.4116 0.2683 0.2516 0.067 Uiso 0.320(10) 1 calc PR A 2
C28A C 0.6489(10) 0.3589(6) 0.2387(6) 0.0363(19) Uiso 0.744(17) 1 d P A 3
H28A H 0.6367 0.4026 0.1935 0.044 Uiso 0.744(17) 1 calc PR A 3
C29A C 0.5889(10) 0.3604(6) 0.3054(5) 0.0365(19) Uiso 0.744(17) 1 d P A 3
H29A H 0.5285 0.4041 0.3088 0.044 Uiso 0.744(17) 1 calc PR A 3
C28B C 0.602(3) 0.3368(17) 0.2232(17) 0.0363(19) Uiso 0.256(17) 1 d P A 4
H28B H 0.5677 0.3663 0.1691 0.044 Uiso 0.256(17) 1 calc PR A 4
C29B C 0.544(3) 0.3384(18) 0.2989(16) 0.0365(19) Uiso 0.256(17) 1 d P A 4
H29B H 0.4690 0.3694 0.3003 0.044 Uiso 0.256(17) 1 calc PR A 4

loop_
_atom_site_aniso_label
_atom_site_aniso_U_11
_atom_site_aniso_U_22
_atom_site_aniso_U_33
_atom_site_aniso_U_23
_atom_site_aniso_U_13
_atom_site_aniso_U_12
Ni1 0.0387(4) 0.0311(4) 0.0261(4) 0.0050(3) 0.0118(3) 0.0043(3)
S1 0.0430(8) 0.0357(8) 0.0228(7) 0.0067(6) 0.0106(6) 0.0063(6)
S2 0.0485(9) 0.0462(9) 0.0275(7) 0.0077(6) 0.0145(7) 0.0146(7)
P1 0.0496(10) 0.0359(8) 0.0298(8) 0.0075(6) 0.0132(7) 0.0091(7)
P2 0.0444(9) 0.0362(9) 0.0332(8) 0.0015(6) 0.0128(7) 0.0074(7)
C1 0.030(3) 0.031(3) 0.022(3) 0.002(2) 0.004(2) -0.005(2)
C2 0.027(3) 0.036(3) 0.027(3) 0.002(2) 0.008(2) -0.002(2)
C3 0.035(3) 0.033(3) 0.024(3) -0.002(2) 0.012(2) -0.002(2)
C10 0.035(3) 0.046(4) 0.029(3) 0.004(3) 0.006(2) 0.005(3)
C11 0.067(5) 0.055(4) 0.039(4) 0.011(3) 0.013(3) -0.009(4)
C12 0.063(5) 0.072(5) 0.035(4) 0.012(3) 0.002(3) -0.012(4)
C13 0.084(6) 0.074(5) 0.043(4) 0.000(4) -0.012(4) -0.022(4)
C14 0.117(7) 0.057(5) 0.067(5) 0.015(4) -0.023(5) -0.031(5)
C15 0.074(5) 0.053(4) 0.041(4) 0.010(3) -0.010(3) -0.008(4)
C16 0.053(4) 0.026(3) 0.036(3) 0.001(2) 0.018(3) -0.002(3)
C17 0.067(5) 0.061(4) 0.062(4) -0.021(4) 0.024(4) -0.011(4)
C18 0.074(6) 0.084(6) 0.080(6) -0.033(5) 0.004(5) -0.022(5)
C19 0.094(6) 0.059(5) 0.045(4) -0.016(4) 0.018(4) 0.007(4)
C20 0.082(5) 0.034(4) 0.046(4) 0.006(3) 0.026(4) 0.015(4)
C21 0.064(4) 0.033(3) 0.049(4) -0.001(3) 0.020(3) 0.008(3)

loop_
_atom_type_symbol
_atom_type_description
_atom_type_scat_dispersion_real
_atom_type_scat_dispersion_imag
_atom_type_scat_source
C C 0.0033 0.0016 'International Tables Vol C Tables 4.2.6.8 and 6.1.1.4'
H H 0.0000 0.0000 'International Tables Vol C Tables 4.2.6.8 and 6.1.1.4'
P P 0.1023 0.0942 'International Tables Vol C Tables 4.2.6.8 and 6.1.1.4'
S S 0.1246 0.1234 'International Tables Vol C Tables 4.2.6.8 and 6.1.1.4'
Ni Ni 0.3393 1.1124 'International Tables Vol C Tables 4.2.6.8 and 6.1.1.4'

loop_
_geom_angle_atom_site_label_1
_geom_angle_atom_site_label_2
_geom_angle_atom_site_label_3
_geom_angle
_geom_angle_site_symmetry_1
_geom_angle_site_symmetry_3
_geom_angle_publ_flag
P2 Ni1 S2 89.32(6) . . ?
P2 Ni1 P1 87.50(6) . . ?
S2 Ni1 P1 168.06(7) . . ?
P2 Ni1 S1 167.22(7) . . ?
S2 Ni1 S1 92.76(6) . . ?
P1 Ni1 S1 92.87(6) . . ?
C1 S1 Ni1 104.25(17) . . ?
C2 S2 Ni1 104.15(17) . . ?
C4B P1 C28A 90.9(10) . . ?
C4B P1 C10 106.9(9) . . ?
C28A P1 C10 105.2(4) . . ?
C28A P1 C4A 101.9(5) . . ?
C10 P1 C4A 104.9(3) . . ?
C4B P1 C28B 106.7(13) . . ?
C10 P1 C28B 90.7(9) . . ?
C4A P1 C28B 117.7(9) . . ?
C4B P1 Ni1 120.2(9) . . ?
C28A P1 Ni1 108.8(3) . . ?
C10 P1 Ni1 119.93(19) . . ?
C4A P1 Ni1 114.3(3) . . ?
C28B P1 Ni1 107.6(7) . . ?
C22B P2 C29B 79.9(13) . . ?
C22B P2 C16 109.7(7) . . ?
C29B P2 C16 108.3(8) . . ?
C29B P2 C22A 93.3(11) . . ?
C16 P2 C22A 103.0(4) . . ?
C22B P2 C29A 98.7(8) . . ?
C16 P2 C29A 100.5(3) . . ?
C22A P2 C29A 112.0(5) . . ?
C22B P2 Ni1 114.6(7) . . ?
C29B P2 Ni1 114.6(8) . . ?
C16 P2 Ni1 122.0(2) . . ?
C22A P2 Ni1 111.4(3) . . ?
C29A P2 Ni1 107.6(3) . . ?
C3 C1 C2 118.7(5) 3_756 . ?
C3 C1 S1 122.0(4) 3_756 . ?
C2 C1 S1 119.3(4) . . ?
C3 C2 C1 119.6(5) . . ?
C3 C2 S2 121.0(4) . . ?
C1 C2 S2 119.4(4) . . ?
C2 C3 C1 121.7(5) . 3_756 ?
C5A C4A C9A 120.8(9) . . ?
C5A C4A P1 119.4(7) . . ?
C9A C4A P1 119.9(7) . . ?
C4A C5A C6A 120.8(8) . . ?
C7A C6A C5A 119.0(9) . . ?
C8A C7A C6A 121.3(11) . . ?
C7A C8A C9A 120.4(10) . . ?
C4A C9A C8A 117.7(9) . . ?
C5B C4B C9B 116(2) . . ?
C5B C4B P1 119(2) . . ?
C9B C4B P1 125(2) . . ?
C4B C5B C6B 129(3) . . ?
C7B C6B C5B 113(3) . . ?
C6B C7B C8B 121(3) . . ?
C7B C8B C9B 125(3) . . ?
C8B C9B C4B 116(3) . . ?
C15 C10 C11 118.6(6) . . ?
C15 C10 P1 120.5(4) . . ?
C11 C10 P1 120.7(5) . . ?
C12 C11 C10 121.1(6) . . ?
C13 C12 C11 120.6(6) . . ?
C12 C13 C14 119.6(7) . . ?
C15 C14 C13 120.9(7) . . ?
C14 C15 C10 119.1(6) . . ?
C17 C16 C21 119.6(6) . . ?
C17 C16 P2 119.7(5) . . ?
C21 C16 P2 120.6(5) . . ?
C16 C17 C18 118.7(7) . . ?
C19 C18 C17 121.0(7) . . ?
C20 C19 C18 119.8(7) . . ?
C19 C20 C21 120.9(7) . . ?
C20 C21 C16 119.9(6) . . ?
C23A C22A C27A 119.2(10) . . ?
C23A C22A P2 120.7(8) . . ?
C27A C22A P2 120.1(7) . . ?
C22A C23A C24A 120.1(10) . . ?
C23A C24A C25A 117.6(10) . . ?
C26A C25A C24A 124.6(13) . . ?
C25A C26A C27A 117.8(12) . . ?
C26A C27A C22A 120.5(11) . . ?
C27B C22B C23B 120(2) . . ?
C27B C22B P2 123.3(18) . . ?
C23B C22B P2 116.8(16) . . ?
C22B C23B C24B 127(2) . . ?
C25B C24B C23B 110(2) . . ?
C24B C25B C26B 126(3) . . ?
C25B C26B C27B 119(2) . . ?
C22B C27B C26B 118(2) . . ?
C29A C28A P1 116.5(7) . . ?
C28A C29A P2 118.2(7) . . ?
C29B C28B P1 115.7(18) . . ?
C28B C29B P2 113.5(18) . . ?

loop_
_geom_bond_atom_site_label_1
_geom_bond_atom_site_label_2
_geom_bond_distance
_geom_bond_site_symmetry_2
_geom_bond_publ_flag
Ni1 P2 2.1466(16) . ?
Ni1 S2 2.1549(15) . ?
Ni1 P1 2.1597(16) . ?
Ni1 S1 2.1608(15) . ?
S1 C1 1.754(5) . ?
S2 C2 1.759(5) . ?
P1 C4B 1.61(3) . ?
P1 C28A 1.797(8) . ?
P1 C10 1.824(6) . ?
P1 C4A 1.881(10) . ?
P1 C28B 1.95(3) . ?
P2 C22B 1.77(2) . ?
P2 C29B 1.79(2) . ?
P2 C16 1.811(6) . ?
P2 C22A 1.824(11) . ?
P2 C29A 1.827(8) . ?
C1 C3 1.389(7) 3_756 ?
C1 C2 1.401(7) . ?
C2 C3 1.371(7) . ?
C3 C1 1.389(7) 3_756 ?
C4A C5A 1.360(12) . ?
C4A C9A 1.399(13) . ?
C5A C6A 1.383(14) . ?
C6A C7A 1.387(15) . ?
C7A C8A 1.342(14) . ?
C8A C9A 1.420(14) . ?
C4B C5B 1.39(4) . ?
C4B C9B 1.44(4) . ?
C5B C6B 1.48(4) . ?
C6B C7B 1.36(4) . ?
C7B C8B 1.41(4) . ?
C8B C9B 1.43(4) . ?
C10 C15 1.377(8) . ?
C10 C11 1.381(7) . ?
C11 C12 1.363(9) . ?
C12 C13 1.331(9) . ?
C13 C14 1.380(9) . ?
C14 C15 1.377(9) . ?
C16 C17 1.372(9) . ?
C16 C21 1.406(8) . ?
C17 C18 1.397(9) . ?
C18 C19 1.381(11) . ?
C19 C20 1.342(10) . ?
C20 C21 1.377(8) . ?
C22A C23A 1.366(13) . ?
C22A C27A 1.403(16) . ?
C23A C24A 1.373(14) . ?
C24A C25A 1.379(16) . ?
C25A C26A 1.313(16) . ?
C26A C27A 1.374(17) . ?
C22B C27B 1.31(3) . ?
C22B C23B 1.38(3) . ?
C23B C24B 1.42(3) . ?
C24B C25B 1.35(4) . ?
C25B C26B 1.40(4) . ?
C26B C27B 1.42(3) . ?
C28A C29A 1.309(11) . ?
C28B C29B 1.42(3) . ?
